data_2204888
loop_
_publ_author_name
'Tu, Qi-Dong'
'Yin, Ye-Gao'
'Li, Dan'
'Huang, Xiao-Chun'
'Ng, Seik Weng'

_publ_section_title
;<i>catena</i>-Poly[[[(4'-phenyl-2,2':6',2''-terpyridine-\k^3^<i>N</i>)copper(II)]-\m-terephthalato-\k^2^<i>O</i>:<i>O</i>']
 terephthalic acid]
;
_journal_issue 1
_journal_name_full 'Acta Crystallographica Section E'
_journal_page_first m103
_journal_page_last m105
_journal_paper_doi 10.1107/S1600536804031940
_journal_volume 61
_journal_year 2005
_chemical_formula_iupac '[Cu (C8 H4 O4) (C21 H15 N3)], C8 H6 O4'
_chemical_formula_moiety 'C29 H19 Cu N3 O4, C8 H6 O4'
_chemical_formula_sum 'C37 H25 Cu N3 O8'
_chemical_formula_weight 703.14
_chemical_name_systematic
;
catena-Poly[[[(4'-phenyl-2,2':6',2''-terpyridine-\k^3^N)copper(II)]-
\m-terephthalato-\k^2^O:O'] terephthalic acid]
;
_space_group_IT_number 2
_symmetry_cell_setting triclinic
_symmetry_space_group_name_Hall '-P 1'
_symmetry_space_group_name_H-M 'P -1'
_atom_sites_solution_hydrogens geom
_atom_sites_solution_primary direct
_atom_sites_solution_secondary difmap
_audit_creation_method SHELXL-97
_cell_angle_alpha 93.9250(10)
_cell_angle_beta 91.4880(10)
_cell_angle_gamma 103.7770(10)
_cell_formula_units_Z 2
_cell_length_a 8.0952(5)
_cell_length_b 13.9570(8)
_cell_length_c 14.1416(8)
_cell_measurement_reflns_used 4160
_cell_measurement_temperature 295(2)
_cell_measurement_theta_max 26.0
_cell_measurement_theta_min 2.2
_cell_volume 1546.70(16)
_computing_cell_refinement 'SAINT (Bruker, 2002)'
_computing_data_collection 'SMART (Bruker, 2002)'
_computing_data_reduction SAINT
_computing_molecular_graphics 'ORTEPII (Johnson, 1976)'
_computing_publication_material SHELXL97
_computing_structure_refinement 'SHELXL97 (Sheldrick, 1997)'
_computing_structure_solution 'SHELXS97 (Sheldrick, 1997)'
_diffrn_ambient_temperature 295(2)
_diffrn_measured_fraction_theta_full 0.95
_diffrn_measured_fraction_theta_max 0.95
_diffrn_measurement_device_type 'Bruker APEX area-dectector diffractometer'
_diffrn_measurement_method '\f and \w'
_diffrn_radiation_monochromator graphite
_diffrn_radiation_source 'fine-focus sealed tube'
_diffrn_radiation_type MoK\a
_diffrn_radiation_wavelength 0.71073
_diffrn_reflns_av_R_equivalents 0.0204
_diffrn_reflns_av_sigmaI/netI 0.0366
_diffrn_reflns_limit_h_max 10
_diffrn_reflns_limit_h_min -10
_diffrn_reflns_limit_k_max 18
_diffrn_reflns_limit_k_min -18
_diffrn_reflns_limit_l_max 18
_diffrn_reflns_limit_l_min -17
_diffrn_reflns_number 13572
_diffrn_reflns_theta_full 27.9
_diffrn_reflns_theta_max 27.9
_diffrn_reflns_theta_min 1.4
_diffrn_standards_decay_% 0
_diffrn_standards_interval_count 0
_diffrn_standards_interval_time 0
_diffrn_standards_number 0
_exptl_absorpt_coefficient_mu 0.768
_exptl_absorpt_correction_T_max 0.920
_exptl_absorpt_correction_T_min 0.707
_exptl_absorpt_correction_type multi-scan
_exptl_absorpt_process_details '(SADABS; Bruker, 2002)'
_exptl_crystal_colour Green
_exptl_crystal_density_diffrn 1.510
_exptl_crystal_density_method 'not measured'
_exptl_crystal_description Prism
_exptl_crystal_F_000 722
_exptl_crystal_size_max 0.26
_exptl_crystal_size_mid 0.18
_exptl_crystal_size_min 0.11
_refine_diff_density_max 0.61
_refine_diff_density_min -0.47
_refine_ls_extinction_method none
_refine_ls_goodness_of_fit_ref 1.08
_refine_ls_hydrogen_treatment mixed
_refine_ls_matrix_type full
_refine_ls_number_parameters 450
_refine_ls_number_reflns 7024
_refine_ls_number_restraints 2
_refine_ls_restrained_S_all 1.08
_refine_ls_R_factor_all 0.054
_refine_ls_R_factor_gt 0.043
_refine_ls_shift/su_max 0.001
_refine_ls_shift/su_mean <0.001
_refine_ls_structure_factor_coef Fsqd
_refine_ls_weighting_details 'calc w=1/[\s^2^(Fo^2^)+(0.0744P)^2^+0.1147P] where P=(Fo^2^+2Fc^2^)/3'
_refine_ls_weighting_scheme calc
_refine_ls_wR_factor_gt 0.113
_refine_ls_wR_factor_ref 0.127
_reflns_number_gt 5819
_reflns_number_total 7024
_reflns_threshold_expression I>2\s(I)
_cod_data_source_file hb6119.cif
_cod_data_source_block I
_cod_depositor_comments
;
The following automatic conversions were performed:
'_symmetry_cell_setting' value 'Triclinic' changed to 'triclinic'
according to '/home/saulius/struct/CIF-dictionaries/cif_core.dic'
dictionary named 'cif_core.dic' version 2.4.1 from
2010-06-29.

'_exptl_absorpt_correction_type' value 'Multi-scan' changed
to 'multi-scan' according to
'/home/saulius/struct/CIF-dictionaries/cif_core.dic' dictionary named
'cif_core.dic' version 2.4.1 from 2010-06-29.

Automatic conversion script
Id: cif_fix_enum 1527 2010-12-29 10:47:43Z saulius 

The following automatic conversions were performed:

'_symmetry_cell_setting' value 'Triclinic' changed to 'triclinic'
according to /home/saulius/struct/CIF-dictionaries/cif_core.dic
dictionary named 'cif_core.dic' version 2.4.1 from
2010-06-29.

'_exptl_absorpt_correction_type' value 'Multi-scan'
changed to 'multi-scan' according to
/home/saulius/struct/CIF-dictionaries/cif_core.dic dictionary named
'cif_core.dic' version 2.4.1 from 2010-06-29.

Automatic conversion script
Id: cif_fix_values 1715 2011-07-08 13:25:40Z adriana 
;
_cod_database_code 2204888
_cod_database_fobs_code 2204888

loop_
_symmetry_equiv_pos_as_xyz
'x, y, z'
'-x, -y, -z'

loop_
_atom_site_label
_atom_site_fract_x
_atom_site_fract_y
_atom_site_fract_z
_atom_site_U_iso_or_equiv
_atom_site_adp_type
_atom_site_calc_flag
_atom_site_refinement_flags
_atom_site_occupancy
_atom_site_type_symbol
Cu1 0.22179(3) 0.132123(19) 0.331863(18) 0.03213(11) Uani d . 1 Cu
O1 0.3647(2) 0.25793(12) 0.37261(12) 0.0433(4) Uani d . 1 O
O2 0.1476(3) 0.27967(15) 0.45626(17) 0.0707(7) Uani d . 1 O
O3 0.4304(2) 0.09956(11) 0.23849(10) 0.0341(4) Uani d . 1 O
O4 0.3489(2) -0.06372(11) 0.23495(11) 0.0368(4) Uani d . 1 O
O5 0.2041(3) -0.24825(13) 0.18840(14) 0.0517(5) Uani d D 1 O
H5o 0.254(5) -0.1890(12) 0.206(3) 0.101(14) Uiso d D 1 H
O6 0.2555(3) -0.27656(15) 0.33843(15) 0.0636(6) Uani d . 1 O
O7 -0.3031(3) -0.74479(14) 0.24618(14) 0.0525(5) Uani d D 1 O
H7o -0.386(3) -0.7946(18) 0.242(3) 0.090(13) Uiso d D 1 H
O8 -0.4262(3) -0.68005(14) 0.13282(16) 0.0647(6) Uani d . 1 O
N1 0.1101(3) 0.16966(14) 0.21283(14) 0.0354(4) Uani d . 1 N
N2 0.0531(2) 0.01088(13) 0.29813(12) 0.0286(4) Uani d . 1 N
N3 0.2513(2) 0.05599(14) 0.44482(13) 0.0333(4) Uani d . 1 N
C1 0.2936(3) 0.30856(17) 0.43008(16) 0.0384(5) Uani d . 1 C
C2 0.4012(3) 0.40809(16) 0.46680(15) 0.0339(5) Uani d . 1 C
C3 0.5752(3) 0.43206(17) 0.45393(17) 0.0401(6) Uani d . 1 C
H3 0.6259 0.3861 0.4232 0.048 Uiso calc R 1 H
C4 0.3272(3) 0.47626(17) 0.51341(18) 0.0396(5) Uani d . 1 C
H4 0.2108 0.4602 0.5228 0.047 Uiso calc R 1 H
C5 0.4080(3) 0.01388(15) 0.19648(14) 0.0273(4) Uani d . 1 C
C6 0.4550(3) 0.00686(15) 0.09451(14) 0.0260(4) Uani d . 1 C
C7 0.4823(3) 0.08976(15) 0.04183(14) 0.0290(4) Uani d . 1 C
H7 0.4701 0.1499 0.0697 0.035 Uiso calc R 1 H
C8 0.4725(3) -0.08297(15) 0.05152(14) 0.0283(4) Uani d . 1 C
H8 0.4536 -0.1387 0.0859 0.034 Uiso calc R 1 H
C9 0.1513(3) 0.25602(18) 0.17377(19) 0.0433(6) Uani d . 1 C
H9 0.2306 0.3084 0.2056 0.052 Uiso calc R 1 H
C10 0.0800(4) 0.2701(2) 0.0876(2) 0.0494(7) Uani d . 1 C
H10 0.1116 0.3310 0.0616 0.059 Uiso calc R 1 H
C11 -0.0380(4) 0.1934(2) 0.0406(2) 0.0489(6) Uani d . 1 C
H11 -0.0880 0.2017 -0.0172 0.059 Uiso calc R 1 H
C12 -0.0815(3) 0.10341(19) 0.08046(18) 0.0416(6) Uani d . 1 C
H12 -0.1604 0.0503 0.0495 0.050 Uiso calc R 1 H
C13 -0.0065(3) 0.09362(16) 0.16653(16) 0.0328(5) Uani d . 1 C
C14 -0.0410(3) 0.00151(16) 0.21704(15) 0.0301(4) Uani d . 1 C
C15 -0.1538(3) -0.08669(16) 0.18814(16) 0.0342(5) Uani d . 1 C
H15 -0.2183 -0.0925 0.1317 0.041 Uiso calc R 1 H
C16 -0.1719(3) -0.16816(16) 0.24367(15) 0.0317(5) Uani d . 1 C
C17 -0.0703(3) -0.15511(16) 0.32800(15) 0.0313(5) Uani d . 1 C
H17 -0.0781 -0.2071 0.3667 0.038 Uiso calc R 1 H
C18 0.0408(3) -0.06496(16) 0.35295(15) 0.0297(4) Uani d . 1 C
C19 0.1568(3) -0.03879(17) 0.43834(15) 0.0306(5) Uani d . 1 C
C21 0.1690(3) -0.1028(2) 0.50697(17) 0.0406(5) Uani d . 1 C
H21 0.1040 -0.1677 0.5014 0.049 Uiso calc R 1 H
C22 0.2815(3) -0.0673(2) 0.58490(18) 0.0471(6) Uani d . 1 C
H22 0.2920 -0.1087 0.6323 0.057 Uiso calc R 1 H
C23 0.3761(3) 0.0280(2) 0.59152(17) 0.0462(6) Uani d . 1 C
H23 0.4516 0.0521 0.6431 0.055 Uiso calc R 1 H
C24 0.3580(3) 0.08801(19) 0.52058(17) 0.0397(6) Uani d . 1 C
H24 0.4221 0.1531 0.5254 0.048 Uiso calc R 1 H
C25 -0.2935(3) -0.26311(16) 0.21396(16) 0.0331(5) Uani d . 1 C
C26 -0.3490(3) -0.28739(18) 0.11902(18) 0.0404(5) Uani d . 1 C
H26 -0.3078 -0.2435 0.0737 0.049 Uiso calc R 1 H
C27 -0.4636(4) -0.3752(2) 0.0917(2) 0.0491(6) Uani d . 1 C
H27 -0.4987 -0.3902 0.0282 0.059 Uiso calc R 1 H
C28 -0.5269(4) -0.4412(2) 0.1576(2) 0.0543(7) Uani d . 1 C
H28 -0.6042 -0.5006 0.1387 0.065 Uiso calc R 1 H
C29 -0.4747(4) -0.4185(2) 0.2517(2) 0.0564(7) Uani d . 1 C
H29 -0.5173 -0.4628 0.2965 0.068 Uiso calc R 1 H
C30 -0.3596(3) -0.33044(19) 0.27981(19) 0.0459(6) Uani d . 1 C
H30 -0.3258 -0.3158 0.3436 0.055 Uiso calc R 1 H
C31 0.1891(3) -0.30418(18) 0.26161(19) 0.0426(6) Uani d . 1 C
C32 0.0712(3) -0.40404(17) 0.23867(18) 0.0391(5) Uani d . 1 C
C33 -0.0239(4) -0.42740(18) 0.1541(2) 0.0471(6) Uani d . 1 C
H33 -0.0066 -0.3830 0.1072 0.056 Uiso calc R 1 H
C34 -0.1438(4) -0.51556(19) 0.1387(2) 0.0482(6) Uani d . 1 C
H34 -0.2089 -0.5296 0.0820 0.058 Uiso calc R 1 H
C35 -0.1685(3) -0.58383(17) 0.20703(18) 0.0392(5) Uani d . 1 C
C36 -0.0665(3) -0.56292(19) 0.2900(2) 0.0464(6) Uani d . 1 C
H36 -0.0770 -0.6096 0.3348 0.056 Uiso calc R 1 H
C37 0.0502(4) -0.47307(19) 0.3060(2) 0.0476(6) Uani d . 1 C
H37 0.1155 -0.4587 0.3626 0.057 Uiso calc R 1 H
C38 -0.3120(3) -0.67397(18) 0.19068(19) 0.0423(6) Uani d . 1 C

loop_
_atom_site_aniso_label
_atom_site_aniso_U_11
_atom_site_aniso_U_22
_atom_site_aniso_U_33
_atom_site_aniso_U_12
_atom_site_aniso_U_13
_atom_site_aniso_U_23
Cu1 0.03614(17) 0.02649(16) 0.02836(16) -0.00120(11) -0.00163(11) -0.00366(10)
O1 0.0492(10) 0.0315(9) 0.0403(9) -0.0045(7) 0.0035(8) -0.0101(7)
O2 0.0548(12) 0.0433(11) 0.0952(17) -0.0191(9) 0.0267(12) -0.0253(11)
O3 0.0417(9) 0.0259(8) 0.0282(8) -0.0032(6) 0.0061(7) -0.0043(6)
O4 0.0502(10) 0.0260(8) 0.0289(8) -0.0017(7) 0.0059(7) 0.0026(6)
O5 0.0642(13) 0.0306(10) 0.0501(11) -0.0086(9) 0.0047(9) 0.0028(8)
O6 0.0762(15) 0.0465(11) 0.0575(13) -0.0038(10) -0.0117(11) 0.0011(10)
O7 0.0501(11) 0.0383(10) 0.0619(12) -0.0069(9) -0.0033(9) 0.0180(9)
O8 0.0682(14) 0.0402(11) 0.0742(14) -0.0092(10) -0.0246(11) 0.0121(10)
N1 0.0387(10) 0.0268(9) 0.0373(10) 0.0018(8) -0.0014(8) 0.0022(8)
N2 0.0296(9) 0.0268(9) 0.0265(9) 0.0016(7) -0.0016(7) 0.0018(7)
N3 0.0332(10) 0.0369(10) 0.0271(9) 0.0052(8) -0.0003(8) -0.0042(8)
C1 0.0457(14) 0.0277(11) 0.0344(12) -0.0044(10) -0.0004(10) -0.0024(9)
C2 0.0426(13) 0.0259(11) 0.0278(11) -0.0015(9) 0.0015(9) -0.0015(8)
C3 0.0446(14) 0.0307(12) 0.0413(13) 0.0045(10) 0.0048(11) -0.0079(10)
C4 0.0364(12) 0.0335(12) 0.0430(13) -0.0015(10) 0.0056(10) -0.0035(10)
C5 0.0256(10) 0.0271(10) 0.0265(10) 0.0016(8) -0.0013(8) 0.0000(8)
C6 0.0255(10) 0.0255(10) 0.0249(10) 0.0031(8) -0.0021(8) -0.0007(8)
C7 0.0345(11) 0.0238(10) 0.0276(10) 0.0063(8) 0.0004(8) -0.0023(8)
C8 0.0334(11) 0.0231(10) 0.0265(10) 0.0030(8) -0.0014(8) 0.0041(8)
C9 0.0473(14) 0.0309(12) 0.0480(14) 0.0022(10) -0.0019(11) 0.0045(10)
C10 0.0552(16) 0.0374(14) 0.0548(16) 0.0055(12) 0.0041(13) 0.0177(12)
C11 0.0504(15) 0.0491(15) 0.0452(15) 0.0045(12) -0.0048(12) 0.0179(12)
C12 0.0403(13) 0.0408(14) 0.0398(13) 0.0017(10) -0.0081(10) 0.0070(10)
C13 0.0316(11) 0.0311(11) 0.0344(11) 0.0048(9) -0.0018(9) 0.0037(9)
C14 0.0304(11) 0.0309(11) 0.0280(10) 0.0055(9) -0.0017(8) 0.0028(8)
C15 0.0343(12) 0.0328(12) 0.0321(11) 0.0024(9) -0.0078(9) 0.0027(9)
C16 0.0308(11) 0.0298(11) 0.0323(11) 0.0039(9) 0.0002(9) 0.0010(9)
C17 0.0313(11) 0.0294(11) 0.0320(11) 0.0035(9) 0.0024(9) 0.0058(9)
C18 0.0276(10) 0.0337(11) 0.0270(10) 0.0054(9) 0.0021(8) 0.0022(8)
C19 0.0268(10) 0.0378(12) 0.0257(10) 0.0054(9) 0.0015(8) 0.0005(9)
C21 0.0373(13) 0.0478(14) 0.0354(12) 0.0066(11) 0.0018(10) 0.0087(11)
C22 0.0441(14) 0.0680(18) 0.0321(12) 0.0171(13) -0.0003(11) 0.0115(12)
C23 0.0399(14) 0.0681(18) 0.0299(12) 0.0155(13) -0.0066(10) -0.0065(12)
C24 0.0346(12) 0.0469(14) 0.0334(12) 0.0060(10) -0.0022(10) -0.0112(10)
C25 0.0315(11) 0.0301(11) 0.0352(11) 0.0038(9) -0.0030(9) -0.0001(9)
C26 0.0460(14) 0.0323(12) 0.0405(13) 0.0056(10) -0.0053(11) 0.0014(10)
C27 0.0538(16) 0.0404(14) 0.0478(15) 0.0058(12) -0.0156(12) -0.0068(11)
C28 0.0483(16) 0.0343(14) 0.071(2) -0.0061(12) -0.0094(14) -0.0016(13)
C29 0.0563(17) 0.0415(15) 0.0606(18) -0.0111(13) -0.0005(14) 0.0100(13)
C30 0.0475(15) 0.0398(14) 0.0427(14) -0.0049(11) -0.0033(11) 0.0067(11)
C31 0.0408(14) 0.0337(13) 0.0508(15) 0.0049(10) 0.0042(12) -0.0001(11)
C32 0.0360(12) 0.0310(12) 0.0490(14) 0.0054(10) 0.0034(10) 0.0033(10)
C33 0.0551(16) 0.0321(13) 0.0504(15) 0.0014(11) -0.0005(12) 0.0117(11)
C34 0.0536(16) 0.0363(13) 0.0487(15) -0.0004(11) -0.0085(12) 0.0047(11)
C35 0.0390(13) 0.0291(12) 0.0472(14) 0.0035(10) 0.0042(11) 0.0038(10)
C36 0.0480(15) 0.0377(14) 0.0512(15) 0.0026(11) 0.0026(12) 0.0151(11)
C37 0.0484(15) 0.0425(14) 0.0468(15) 0.0001(12) -0.0046(12) 0.0081(11)
C38 0.0470(14) 0.0308(12) 0.0462(14) 0.0036(10) 0.0028(12) 0.0026(10)

loop_
_atom_type_symbol
_atom_type_description
_atom_type_scat_dispersion_real
_atom_type_scat_dispersion_imag
_atom_type_scat_source
C C 0.0033 0.0016 'International Tables Vol C Tables 4.2.6.8 and 6.1.1.4'
H H 0.0000 0.0000 'International Tables Vol C Tables 4.2.6.8 and 6.1.1.4'
N N 0.0061 0.0033 'International Tables Vol C Tables 4.2.6.8 and 6.1.1.4'
O O 0.0106 0.0060 'International Tables Vol C Tables 4.2.6.8 and 6.1.1.4'
Cu Cu 0.3201 1.2651 'International Tables Vol C Tables 4.2.6.8 and 6.1.1.4'

loop_
_geom_angle_atom_site_label_1
_geom_angle_atom_site_label_2
_geom_angle_atom_site_label_3
_geom_angle_site_symmetry_1
_geom_angle
_geom_angle_publ_flag
O1 Cu1 O3 . 89.94(6) yes
O1 Cu1 N1 . 99.11(8) yes
O1 Cu1 N2 . 172.45(7) yes
O1 Cu1 N3 . 100.18(8) yes
O3 Cu1 N1 . 87.69(7) yes
O3 Cu1 N2 . 97.43(7) yes
O3 Cu1 N3 . 101.00(7) yes
N1 Cu1 N2 . 79.65(7) yes
N1 Cu1 N3 . 158.81(8) yes
N2 Cu1 N3 . 80.07(7) yes
C1 O1 Cu1 . 113.00(15) no
C5 O3 Cu1 . 118.42(13) no
C31 O5 H5o . 111(3) no
C38 O7 H7o . 116(3) no
C9 N1 C13 . 118.8(2) no
C9 N1 Cu1 . 126.86(17) no
C13 N1 Cu1 . 114.07(15) no
C18 N2 C14 . 121.29(18) no
C18 N2 Cu1 . 119.05(14) no
C14 N2 Cu1 . 119.48(15) no
C24 N3 C19 . 118.7(2) no
C24 N3 Cu1 . 126.87(17) no
C19 N3 Cu1 . 114.34(14) no
O2 C1 O1 . 123.8(2) no
O2 C1 C2 . 120.4(2) no
O1 C1 C2 . 115.8(2) no
C4 C2 C3 . 119.6(2) no
C4 C2 C1 . 120.1(2) no
C3 C2 C1 . 120.3(2) no
C4 C3 C2 2_666 120.1(2) no
C4 C3 H3 2_666 120.0 no
C2 C3 H3 . 120.0 no
C3 C4 C2 2_666 120.3(2) no
C3 C4 H4 2_666 119.9 no
C2 C4 H4 . 119.9 no
O4 C5 O3 . 123.53(19) no
O4 C5 C6 . 118.78(18) no
O3 C5 C6 . 117.69(18) no
C8 C6 C7 . 119.18(19) no
C8 C6 C5 . 120.16(19) no
C7 C6 C5 . 120.66(18) no
C8 C7 C6 2_655 120.31(19) no
C8 C7 H7 2_655 119.8 no
C6 C7 H7 . 119.8 no
C7 C8 C6 2_655 120.51(19) no
C7 C8 H8 2_655 119.7 no
C6 C8 H8 . 119.7 no
N1 C9 C10 . 122.1(2) no
N1 C9 H9 . 119.0 no
C10 C9 H9 . 119.0 no
C11 C10 C9 . 119.3(2) no
C11 C10 H10 . 120.4 no
C9 C10 H10 . 120.4 no
C10 C11 C12 . 119.1(2) no
C10 C11 H11 . 120.4 no
C12 C11 H11 . 120.4 no
C13 C12 C11 . 119.1(2) no
C13 C12 H12 . 120.5 no
C11 C12 H12 . 120.5 no
N1 C13 C12 . 121.7(2) no
N1 C13 C14 . 113.62(19) no
C12 C13 C14 . 124.7(2) no
N2 C14 C15 . 120.5(2) no
N2 C14 C13 . 112.71(18) no
C15 C14 C13 . 126.74(19) no
C14 C15 C16 . 120.2(2) no
C14 C15 H15 . 119.9 no
C16 C15 H15 . 119.9 no
C17 C16 C15 . 117.3(2) no
C17 C16 C25 . 121.8(2) no
C15 C16 C25 . 120.83(19) no
C18 C17 C16 . 119.7(2) no
C18 C17 H17 . 120.1 no
C16 C17 H17 . 120.1 no
N2 C18 C17 . 120.91(19) no
N2 C18 C19 . 112.32(19) no
C17 C18 C19 . 126.8(2) no
N3 C19 C21 . 121.8(2) no
N3 C19 C18 . 113.85(19) no
C21 C19 C18 . 124.3(2) no
C19 C21 C22 . 118.1(2) no
C19 C21 H21 . 120.9 no
C22 C21 H21 . 120.9 no
C23 C22 C21 . 120.1(2) no
C23 C22 H22 . 120.0 no
C21 C22 H22 . 120.0 no
C22 C23 C24 . 118.9(2) no
C22 C23 H23 . 120.5 no
C24 C23 H23 . 120.5 no
N3 C24 C23 . 122.4(2) no
N3 C24 H24 . 118.8 no
C23 C24 H24 . 118.8 no
C30 C25 C26 . 117.8(2) no
C30 C25 C16 . 121.2(2) no
C26 C25 C16 . 121.0(2) no
C27 C26 C25 . 120.9(2) no
C27 C26 H26 . 119.5 no
C25 C26 H26 . 119.5 no
C26 C27 C28 . 120.6(2) no
C26 C27 H27 . 119.7 no
C28 C27 H27 . 119.7 no
C27 C28 C29 . 119.5(2) no
C27 C28 H28 . 120.2 no
C29 C28 H28 . 120.2 no
C28 C29 C30 . 120.3(3) no
C28 C29 H29 . 119.8 no
C30 C29 H29 . 119.8 no
C29 C30 C25 . 120.9(2) no
C29 C30 H30 . 119.5 no
C25 C30 H30 . 119.5 no
O6 C31 O5 . 124.0(2) no
O6 C31 C32 . 123.6(2) no
O5 C31 C32 . 112.3(2) no
C33 C32 C37 . 119.0(2) no
C33 C32 C31 . 121.8(2) no
C37 C32 C31 . 119.2(2) no
C34 C33 C32 . 120.7(2) no
C34 C33 H33 . 119.6 no
C32 C33 H33 . 119.6 no
C33 C34 C35 . 120.4(2) no
C33 C34 H34 . 119.8 no
C35 C34 H34 . 119.8 no
C34 C35 C36 . 119.0(2) no
C34 C35 C38 . 118.2(2) no
C36 C35 C38 . 122.7(2) no
C37 C36 C35 . 120.1(2) no
C37 C36 H36 . 120.0 no
C35 C36 H36 . 120.0 no
C36 C37 C32 . 120.7(2) no
C36 C37 H37 . 119.7 no
C32 C37 H37 . 119.7 no
O8 C38 O7 . 123.4(2) no
O8 C38 C35 . 122.6(2) no
O7 C38 C35 . 114.0(2) no

loop_
_geom_bond_atom_site_label_1
_geom_bond_atom_site_label_2
_geom_bond_site_symmetry_2
_geom_bond_distance
_geom_bond_publ_flag
Cu1 O1 . 1.901(2) yes
Cu1 O3 . 2.280(2) yes
Cu1 N1 . 2.047(2) yes
Cu1 N2 . 1.927(2) yes
Cu1 N3 . 2.018(2) yes
O1 C1 . 1.277(3) no
O2 C1 . 1.230(3) no
O3 C5 . 1.269(2) no
O4 C5 . 1.243(2) no
O5 C31 . 1.330(3) no
O5 H5o . 0.850(10) no
O6 C31 . 1.197(3) no
O7 C38 . 1.317(3) no
O7 H7o . 0.840(10) no
O8 C38 . 1.202(3) no
N1 C9 . 1.334(3) no
N1 C13 . 1.357(3) no
N2 C18 . 1.341(3) no
N2 C14 . 1.341(3) no
N3 C24 . 1.340(3) no
N3 C19 . 1.357(3) no
C1 C2 . 1.503(3) no
C2 C4 . 1.380(3) no
C2 C3 . 1.388(3) no
C3 C4 2_666 1.376(3) no
C3 H3 . 0.9300 no
C4 C3 2_666 1.376(3) no
C4 H4 . 0.9300 no
C5 C6 . 1.504(3) no
C6 C8 . 1.395(3) no
C6 C7 . 1.396(3) no
C7 C8 2_655 1.382(3) no
C7 H7 . 0.9300 no
C8 C7 2_655 1.382(3) no
C8 H8 . 0.9300 no
C9 C10 . 1.382(4) no
C9 H9 . 0.9300 no
C10 C11 . 1.372(4) no
C10 H10 . 0.9300 no
C11 C12 . 1.383(3) no
C11 H11 . 0.9300 no
C12 C13 . 1.376(3) no
C12 H12 . 0.9300 no
C13 C14 . 1.485(3) no
C14 C15 . 1.376(3) no
C15 C16 . 1.407(3) no
C15 H15 . 0.9300 no
C16 C17 . 1.407(3) no
C16 C25 . 1.477(3) no
C17 C18 . 1.378(3) no
C17 H17 . 0.9300 no
C18 C19 . 1.480(3) no
C19 C21 . 1.380(3) no
C21 C22 . 1.396(4) no
C21 H21 . 0.9300 no
C22 C23 . 1.363(4) no
C22 H22 . 0.9300 no
C23 C24 . 1.376(4) no
C23 H23 . 0.9300 no
C24 H24 . 0.9300 no
C25 C30 . 1.394(3) no
C25 C26 . 1.398(3) no
C26 C27 . 1.373(3) no
C26 H26 . 0.9300 no
C27 C28 . 1.377(4) no
C27 H27 . 0.9300 no
C28 C29 . 1.378(4) no
C28 H28 . 0.9300 no
C29 C30 . 1.381(3) no
C29 H29 . 0.9300 no
C30 H30 . 0.9300 no
C31 C32 . 1.499(3) no
C32 C33 . 1.381(4) no
C32 C37 . 1.386(4) no
C33 C34 . 1.374(3) no
C33 H33 . 0.9300 no
C34 C35 . 1.389(4) no
C34 H34 . 0.9300 no
C35 C36 . 1.391(4) no
C35 C38 . 1.495(3) no
C36 C37 . 1.379(3) no
C36 H36 . 0.9300 no
C37 H37 . 0.9300 no

loop_
_geom_hbond_atom_site_label_D
_geom_hbond_atom_site_label_H
_geom_hbond_atom_site_label_A
_geom_hbond_site_symmetry_A
_geom_hbond_distance_DH
_geom_hbond_distance_HA
_geom_hbond_distance_DA
_geom_hbond_angle_DHA
_geom_hbond_publ_flag
O5 H5o O4 . 0.850(10) 1.750(10) 2.594(2) 176(4) yes
O7 H7o O3 1_445 0.840(10) 1.820(10) 2.666(2) 177(4) yes

loop_
_geom_torsion_atom_site_label_1
_geom_torsion_atom_site_label_2
_geom_torsion_atom_site_label_3
_geom_torsion_atom_site_label_4
_geom_torsion_site_symmetry_4
_geom_torsion
_geom_torsion_publ_flag
N2 Cu1 O1 C1 . 11.2(6) no
N3 Cu1 O1 C1 . -80.07(18) no
N1 Cu1 O1 C1 . 91.12(18) no
O3 Cu1 O1 C1 . 178.77(17) no
O1 Cu1 O3 C5 . 173.75(16) no
N2 Cu1 O3 C5 . -7.88(16) no
N3 Cu1 O3 C5 . 73.39(16) no
N1 Cu1 O3 C5 . -87.13(16) no
O1 Cu1 N1 C9 . 7.8(2) no
N2 Cu1 N1 C9 . -179.7(2) no
N3 Cu1 N1 C9 . 163.2(2) no
O3 Cu1 N1 C9 . -81.7(2) no
O1 Cu1 N1 C13 . -178.54(16) no
N2 Cu1 N1 C13 . -6.10(16) no
N3 Cu1 N1 C13 . -23.2(3) no
O3 Cu1 N1 C13 . 91.89(16) no
O1 Cu1 N2 C18 . -97.9(6) no
N3 Cu1 N2 C18 . -5.33(16) no
N1 Cu1 N2 C18 . -179.14(17) no
O3 Cu1 N2 C18 . 94.60(16) no
O1 Cu1 N2 C14 . 86.9(6) no
N3 Cu1 N2 C14 . 179.45(17) no
N1 Cu1 N2 C14 . 5.65(16) no
O3 Cu1 N2 C14 . -80.62(17) no
O1 Cu1 N3 C24 . -5.8(2) no
N2 Cu1 N3 C24 . -178.1(2) no
N1 Cu1 N3 C24 . -161.0(2) no
O3 Cu1 N3 C24 . 86.18(19) no
O1 Cu1 N3 C19 . 177.61(15) no
N2 Cu1 N3 C19 . 5.28(15) no
N1 Cu1 N3 C19 . 22.4(3) no
O3 Cu1 N3 C19 . -90.45(15) no
Cu1 O1 C1 O2 . -0.4(3) no
Cu1 O1 C1 C2 . 178.71(15) no
O2 C1 C2 C4 . -13.9(4) no
O1 C1 C2 C4 . 166.9(2) no
O2 C1 C2 C3 . 166.2(3) no
O1 C1 C2 C3 . -12.9(3) no
C4 C2 C3 C4 2_666 -0.7(4) no
C1 C2 C3 C4 2_666 179.2(2) no
C3 C2 C4 C3 2_666 0.7(4) no
C1 C2 C4 C3 2_666 -179.2(2) no
Cu1 O3 C5 O4 . -43.1(3) no
Cu1 O3 C5 C6 . 136.49(15) no
O4 C5 C6 C8 . -15.7(3) no
O3 C5 C6 C8 . 164.61(19) no
O4 C5 C6 C7 . 164.5(2) no
O3 C5 C6 C7 . -15.2(3) no
C8 C6 C7 C8 2_655 -0.5(3) no
C5 C6 C7 C8 2_655 179.23(19) no
C7 C6 C8 C7 2_655 0.5(3) no
C5 C6 C8 C7 2_655 -179.23(19) no
C13 N1 C9 C10 . -0.5(4) no
Cu1 N1 C9 C10 . 172.9(2) no
N1 C9 C10 C11 . 0.5(4) no
C9 C10 C11 C12 . -0.5(4) no
C10 C11 C12 C13 . 0.6(4) no
C9 N1 C13 C12 . 0.5(4) no
Cu1 N1 C13 C12 . -173.64(19) no
C9 N1 C13 C14 . 179.8(2) no
Cu1 N1 C13 C14 . 5.7(2) no
C11 C12 C13 N1 . -0.6(4) no
C11 C12 C13 C14 . -179.8(2) no
C18 N2 C14 C15 . 0.3(3) no
Cu1 N2 C14 C15 . 175.44(17) no
C18 N2 C14 C13 . -179.25(19) no
Cu1 N2 C14 C13 . -4.1(2) no
N1 C13 C14 N2 . -1.3(3) no
C12 C13 C14 N2 . 178.0(2) no
N1 C13 C14 C15 . 179.1(2) no
C12 C13 C14 C15 . -1.6(4) no
N2 C14 C15 C16 . 0.1(3) no
C13 C14 C15 C16 . 179.6(2) no
C14 C15 C16 C17 . -0.3(3) no
C14 C15 C16 C25 . 179.5(2) no
C15 C16 C17 C18 . 0.1(3) no
C25 C16 C17 C18 . -179.7(2) no
C14 N2 C18 C17 . -0.5(3) no
Cu1 N2 C18 C17 . -175.66(16) no
C14 N2 C18 C19 . 179.44(19) no
Cu1 N2 C18 C19 . 4.3(2) no
C16 C17 C18 N2 . 0.3(3) no
C16 C17 C18 C19 . -179.7(2) no
C24 N3 C19 C21 . -0.6(3) no
Cu1 N3 C19 C21 . 176.33(17) no
C24 N3 C19 C18 . 178.56(19) no
Cu1 N3 C19 C18 . -4.5(2) no
N2 C18 C19 N3 . 0.4(3) no
C17 C18 C19 N3 . -179.7(2) no
N2 C18 C19 C21 . 179.5(2) no
C17 C18 C19 C21 . -0.5(4) no
N3 C19 C21 C22 . 0.4(4) no
C18 C19 C21 C22 . -178.6(2) no
C19 C21 C22 C23 . -0.2(4) no
C21 C22 C23 C24 . 0.2(4) no
C19 N3 C24 C23 . 0.6(3) no
Cu1 N3 C24 C23 . -175.95(18) no
C22 C23 C24 N3 . -0.4(4) no
C17 C16 C25 C30 . 23.7(3) no
C15 C16 C25 C30 . -156.1(2) no
C17 C16 C25 C26 . -157.8(2) no
C15 C16 C25 C26 . 22.4(3) no
C30 C25 C26 C27 . -0.7(4) no
C16 C25 C26 C27 . -179.2(2) no
C25 C26 C27 C28 . 0.3(4) no
C26 C27 C28 C29 . 0.2(5) no
C27 C28 C29 C30 . -0.1(5) no
C28 C29 C30 C25 . -0.3(5) no
C26 C25 C30 C29 . 0.7(4) no
C16 C25 C30 C29 . 179.2(2) no
O6 C31 C32 C33 . 169.4(3) no
O5 C31 C32 C33 . -7.3(4) no
O6 C31 C32 C37 . -7.1(4) no
O5 C31 C32 C37 . 176.2(2) no
C37 C32 C33 C34 . 3.3(4) no
C31 C32 C33 C34 . -173.3(2) no
C32 C33 C34 C35 . -1.5(4) no
C33 C34 C35 C36 . -2.0(4) no
C33 C34 C35 C38 . 174.1(2) no
C34 C35 C36 C37 . 3.8(4) no
C38 C35 C36 C37 . -172.1(2) no
C35 C36 C37 C32 . -2.1(4) no
C33 C32 C37 C36 . -1.5(4) no
C31 C32 C37 C36 . 175.2(2) no
C34 C35 C38 O8 . -16.0(4) no
C36 C35 C38 O8 . 159.9(3) no
C34 C35 C38 O7 . 165.0(2) no
C36 C35 C38 O7 . -19.1(4) no
